data_7129291
loop_
_publ_author_name
'Delouche, Thomas'
'Taifour, Ghizlene'
'Cordier, Marie'
'Roisnel, Thierry'
'Tondelier, Denis -'
'Manzhi, Payal'
'Geffroy, Bernard'
'Le Guennic, Boris'
'Jacquemin, Denis'
'Hissler, Muriel -'
'Bouit, Pierre-Antoine'

_publ_section_title
;
 Si-containing Polycyclic Aromatic Hydrocarbons: Synthesis and
 Opto-electronic Properties
;
_journal_name_full 'Chemical Communications'
_journal_paper_doi 10.1039/D1CC06309J
_journal_year 2021
_chemical_compound_source 'synthesis as described'
_chemical_formula_moiety 'C62 H44 Si2'
_chemical_formula_sum 'C62 H44 Si2'
_chemical_formula_weight 845.15
_space_group_crystal_system triclinic
_space_group_IT_number 2
_space_group_name_Hall '-P 1'
_space_group_name_H-M_alt 'P -1'
_atom_sites_solution_hydrogens geom
_atom_sites_solution_primary dual
_atom_sites_solution_secondary difmap
_audit_update_record
;
2020-02-06 deposited with the CCDC.	2021-11-23 downloaded from the CCDC.
;
_cell_angle_alpha 71.598(3)
_cell_angle_beta 66.440(3)
_cell_angle_gamma 73.259(3)
_cell_formula_units_Z 2
_cell_length_a 12.7200(11)
_cell_length_b 14.7321(13)
_cell_length_c 15.2928(12)
_cell_measurement_reflns_used 9815
_cell_measurement_temperature 150
_cell_measurement_theta_max 27.5140
_cell_measurement_theta_min 2.6818
_cell_measurement_wavelength 0.71073
_cell_volume 2449.0(4)
_computing_cell_refinement 'APEX3 (Bruker, 2015)'
_computing_data_collection 'SAINT (Bruker, 2014)'
_computing_data_reduction 'SAINT (Bruker, 2014)'
_computing_molecular_graphics 'SXGRAPH (L. Farrugia, 1999), Mercury (CSD, 2016)'
_computing_publication_material 'CRYSCALC (T. Roisnel, local program, 2019)'
_computing_structure_refinement 'SHELXL-2018_3 (Sheldrick, 2018)'
_computing_structure_solution 'SHELXT (G. Sheldrick, 2015)'
_diffrn_ambient_temperature 150
_diffrn_detector '(CMOS) PHOTON 100'
_diffrn_detector_area_resol_mean 10.4167
_diffrn_measured_fraction_theta_full 0.994
_diffrn_measured_fraction_theta_max 0.994
_diffrn_measurement_device_type 'D8 VENTURE Bruker AXS'
_diffrn_measurement_method 'rotation images'
_diffrn_orient_matrix_UB_11 0.0439758
_diffrn_orient_matrix_UB_12 0.0548607
_diffrn_orient_matrix_UB_13 -0.0346516
_diffrn_orient_matrix_UB_21 -0.0693296
_diffrn_orient_matrix_UB_22 0.0455069
_diffrn_orient_matrix_UB_23 0.0330820
_diffrn_orient_matrix_UB_31 0.0296492
_diffrn_orient_matrix_UB_32 -0.0148496
_diffrn_orient_matrix_UB_33 0.0554435
_diffrn_radiation_monochromator 'multilayer monochromator'
_diffrn_radiation_probe x-ray
_diffrn_radiation_source 'Incoatec microfocus sealed tube'
_diffrn_radiation_type MoK\a
_diffrn_radiation_wavelength 0.71073
_diffrn_reflns_av_R_equivalents 0.0437
_diffrn_reflns_av_unetI/netI 0.0373
_diffrn_reflns_limit_h_max 16
_diffrn_reflns_limit_h_min -16
_diffrn_reflns_limit_k_max 19
_diffrn_reflns_limit_k_min -19
_diffrn_reflns_limit_l_max 17
_diffrn_reflns_limit_l_min -19
_diffrn_reflns_number 46719
_diffrn_reflns_theta_full 25.242
_diffrn_reflns_theta_max 27.529
_diffrn_reflns_theta_min 2.092
_diffrn_source_current 1.0
_diffrn_source_voltage 50.0
_exptl_absorpt_coefficient_mu 0.111
_exptl_absorpt_correction_T_max 0.982
_exptl_absorpt_correction_T_min 0.906
_exptl_absorpt_correction_type multi-scan
_exptl_absorpt_process_details
;
  [Sheldrick, G.M. (2014). SADABS Bruker AXS Inc., Madison, Wisconsin, USA]
;
_exptl_crystal_colour colourless
_exptl_crystal_density_diffrn 1.146
_exptl_crystal_description prism
_exptl_crystal_F_000 888
_exptl_crystal_size_max 0.480
_exptl_crystal_size_mid 0.320
_exptl_crystal_size_min 0.160
_refine_diff_density_max 0.363
_refine_diff_density_min -0.719
_refine_diff_density_rms 0.062
_refine_ls_extinction_method none
_refine_ls_goodness_of_fit_ref 1.024
_refine_ls_hydrogen_treatment constr
_refine_ls_matrix_type full
_refine_ls_number_parameters 577
_refine_ls_number_reflns 11215
_refine_ls_number_restraints 0
_refine_ls_restrained_S_all 1.024
_refine_ls_R_factor_all 0.0592
_refine_ls_R_factor_gt 0.0461
_refine_ls_shift/su_max 0.000
_refine_ls_shift/su_mean 0.000
_refine_ls_structure_factor_coef Fsqd
_refine_ls_weighting_details 'w=1/[\s^2^(Fo^2^)+(0.0645P)^2^+1.8161P] where P=(Fo^2^+2Fc^2^)/3'
_refine_ls_weighting_scheme calc
_refine_ls_wR_factor_gt 0.1212
_refine_ls_wR_factor_ref 0.1325
_reflns_Friedel_coverage 0.000
_reflns_number_gt 9181
_reflns_number_total 11215
_reflns_threshold_expression >2sigma(I)
_cod_data_source_file d1cc06309j2.cif
_cod_data_source_block DT471
_cod_database_code 7129291

loop_
_space_group_symop_operation_xyz
'x, y, z'
'-x, -y, -z'

loop_
_atom_site_label
_atom_site_type_symbol
_atom_site_fract_x
_atom_site_fract_y
_atom_site_fract_z
_atom_site_U_iso_or_equiv
_atom_site_adp_type
_atom_site_occupancy
_atom_site_site_symmetry_order
_atom_site_calc_flag
_atom_site_refinement_flags_posn
_atom_site_refinement_flags_adp
_atom_site_refinement_flags_occupancy
_atom_site_disorder_assembly
_atom_site_disorder_group
Si1 Si 0.16321(4) 0.28361(3) 0.41495(3) 0.01431(10) Uani 1 1 d . . . . .
C1 C 0.10071(14) 0.26927(11) 0.55127(12) 0.0168(3) Uani 1 1 d . . . . .
C2 C 0.15599(16) 0.29474(14) 0.60041(13) 0.0257(4) Uani 1 1 d . . . . .
H2 H 0.226676 0.318818 0.564238 0.031 Uiso 1 1 calc R U . . .
C3 C 0.10943(19) 0.28548(17) 0.70123(15) 0.0353(5) Uani 1 1 d . . . . .
H3 H 0.147854 0.303793 0.733266 0.042 Uiso 1 1 calc R U . . .
C4 C 0.00706(18) 0.24958(16) 0.75508(14) 0.0338(4) Uani 1 1 d . . . . .
H4 H -0.025099 0.243793 0.823934 0.041 Uiso 1 1 calc R U . . .
C5 C -0.04823(17) 0.22222(15) 0.70858(14) 0.0312(4) Uani 1 1 d . . . . .
H5 H -0.117787 0.196595 0.745468 0.037 Uiso 1 1 calc R U . . .
C6 C -0.00179(16) 0.23228(13) 0.60773(13) 0.0243(4) Uani 1 1 d . . . . .
H6 H -0.040619 0.213567 0.576312 0.029 Uiso 1 1 calc R U . . .
C7 C 0.03874(14) 0.31662(11) 0.36761(12) 0.0177(3) Uani 1 1 d . . . . .
C8 C -0.06820(17) 0.37076(15) 0.41273(15) 0.0316(4) Uani 1 1 d . . . . .
H8 H -0.077668 0.393823 0.467341 0.038 Uiso 1 1 calc R U . . .
C9 C -0.16100(19) 0.39168(19) 0.37971(17) 0.0460(6) Uani 1 1 d . . . . .
H9 H -0.233727 0.427536 0.412654 0.055 Uiso 1 1 calc R U . . .
C10 C -0.1488(2) 0.36098(19) 0.29964(17) 0.0441(6) Uani 1 1 d . . . . .
H10 H -0.212714 0.375132 0.277260 0.053 Uiso 1 1 calc R U . . .
C11 C -0.0434(2) 0.30974(17) 0.25234(18) 0.0422(5) Uani 1 1 d . . . . .
H11 H -0.033807 0.289474 0.196060 0.051 Uiso 1 1 calc R U . . .
C12 C 0.04955(18) 0.28724(14) 0.28606(14) 0.0302(4) Uani 1 1 d . . . . .
H12 H 0.121819 0.251096 0.252799 0.036 Uiso 1 1 calc R U . . .
C13 C 0.26646(14) 0.17311(11) 0.37754(11) 0.0164(3) Uani 1 1 d . . . . .
C14 C 0.22330(13) 0.07876(11) 0.41888(12) 0.0170(3) Uani 1 1 d . . . . .
C15 C 0.19472(16) 0.03544(13) 0.51884(13) 0.0248(4) Uani 1 1 d . . . . .
H15 H 0.205856 0.064710 0.560885 0.030 Uiso 1 1 calc R U . . .
C16 C 0.15012(18) -0.05009(13) 0.55743(14) 0.0291(4) Uani 1 1 d . . . . .
H16 H 0.132250 -0.079162 0.625430 0.035 Uiso 1 1 calc R U . . .
C17 C 0.13148(17) -0.09333(12) 0.49814(14) 0.0279(4) Uani 1 1 d . . . . .
H17 H 0.100555 -0.151580 0.525073 0.033 Uiso 1 1 calc R U . . .
C18 C 0.15834(17) -0.05085(13) 0.39908(14) 0.0272(4) Uani 1 1 d . . . . .
H18 H 0.145666 -0.079951 0.357720 0.033 Uiso 1 1 calc R U . . .
C19 C 0.20384(16) 0.03430(12) 0.35984(13) 0.0231(3) Uani 1 1 d . . . . .
H19 H 0.221996 0.062726 0.291700 0.028 Uiso 1 1 calc R U . . .
C20 C 0.37684(14) 0.17930(11) 0.31447(11) 0.0160(3) Uani 1 1 d . . . . .
C21 C 0.46011(14) 0.08625(11) 0.29378(12) 0.0185(3) Uani 1 1 d . . . . .
C22 C 0.50646(17) 0.02575(14) 0.36501(14) 0.0293(4) Uani 1 1 d . . . . .
H22 H 0.487772 0.045144 0.423939 0.035 Uiso 1 1 calc R U . . .
C23 C 0.5799(2) -0.06288(15) 0.35131(18) 0.0415(5) Uani 1 1 d . . . . .
H23 H 0.610215 -0.103771 0.401087 0.050 Uiso 1 1 calc R U . . .
C24 C 0.60882(18) -0.09164(14) 0.26572(19) 0.0399(5) Uani 1 1 d . . . . .
H24 H 0.658429 -0.152429 0.256618 0.048 Uiso 1 1 calc R U . . .
C25 C 0.56528(17) -0.03159(14) 0.19353(16) 0.0327(4) Uani 1 1 d . . . . .
H25 H 0.586057 -0.050882 0.134170 0.039 Uiso 1 1 calc R U . . .
C26 C 0.49110(15) 0.05714(13) 0.20659(14) 0.0239(4) Uani 1 1 d . . . . .
H26 H 0.461543 0.097889 0.156314 0.029 Uiso 1 1 calc R U . . .
C27 C 0.42694(14) 0.27044(11) 0.26781(12) 0.0173(3) Uani 1 1 d . . . . .
C28 C 0.53648(16) 0.26440(13) 0.19798(15) 0.0293(4) Uani 1 1 d . . . . .
H28 H 0.575039 0.203576 0.181018 0.035 Uiso 1 1 calc R U . . .
C29 C 0.59397(15) 0.34413(13) 0.15054(14) 0.0282(4) Uani 1 1 d . . . . .
H29 H 0.667996 0.335867 0.100603 0.034 Uiso 1 1 calc R U . . .
C30 C 0.54721(13) 0.43383(11) 0.17360(12) 0.0169(3) Uani 1 1 d . . . . .
C31 C 0.43268(13) 0.44472(11) 0.24809(11) 0.0134(3) Uani 1 1 d . . . . .
C32 C 0.37062(13) 0.36437(11) 0.29242(11) 0.0134(3) Uani 1 1 d . . . . .
C33 C 0.25490(13) 0.37917(11) 0.36067(11) 0.0146(3) Uani 1 1 d . . . . .
C34 C 0.20540(14) 0.46837(11) 0.38589(12) 0.0177(3) Uani 1 1 d . . . . .
H34 H 0.127966 0.477770 0.430877 0.021 Uiso 1 1 calc R U . . .
C35 C 0.26750(14) 0.54482(11) 0.34625(12) 0.0173(3) Uani 1 1 d . . . . .
H35 H 0.232412 0.604735 0.365944 0.021 Uiso 1 1 calc R U . . .
C36 C 0.37922(13) 0.53423(11) 0.27882(11) 0.0134(3) Uani 1 1 d . . . . .
C41 C 0.47454(14) 0.65962(11) 0.34362(12) 0.0176(3) Uani 1 1 d . . . . .
C42 C 0.56198(17) 0.59895(13) 0.38010(14) 0.0272(4) Uani 1 1 d . . . . .
H42 H 0.616148 0.551139 0.346379 0.033 Uiso 1 1 calc R U . . .
C43 C 0.57120(19) 0.60718(15) 0.46451(16) 0.0342(4) Uani 1 1 d . . . . .
H43 H 0.630566 0.564487 0.488499 0.041 Uiso 1 1 calc R U . . .
C44 C 0.4949(2) 0.67676(16) 0.51362(15) 0.0359(5) Uani 1 1 d . . . . .
H44 H 0.502166 0.682791 0.570917 0.043 Uiso 1 1 calc R U . . .
C45 C 0.4078(2) 0.73789(17) 0.47942(16) 0.0385(5) Uani 1 1 d . . . . .
H45 H 0.354910 0.786210 0.513062 0.046 Uiso 1 1 calc R U . . .
C46 C 0.39744(17) 0.72859(14) 0.39558(14) 0.0285(4) Uani 1 1 d . . . . .
H46 H 0.336347 0.770282 0.373255 0.034 Uiso 1 1 calc R U . . .
C47 C 0.37911(13) 0.74809(11) 0.16959(11) 0.0162(3) Uani 1 1 d . . . . .
C48 C 0.32684(16) 0.73533(13) 0.11043(13) 0.0230(3) Uani 1 1 d . . . . .
H48 H 0.326095 0.671297 0.109659 0.028 Uiso 1 1 calc R U . . .
C49 C 0.27604(17) 0.81451(15) 0.05283(14) 0.0294(4) Uani 1 1 d . . . . .
H49 H 0.240831 0.804389 0.013204 0.035 Uiso 1 1 calc R U . . .
C50 C 0.27665(19) 0.90823(14) 0.05311(15) 0.0345(4) Uani 1 1 d . . . . .
H50 H 0.241230 0.962511 0.014227 0.041 Uiso 1 1 calc R U . . .
Si2 Si 0.45743(4) 0.63792(3) 0.23622(3) 0.01343(10) Uani 1 1 d . . . . .
C51 C 0.3289(2) 0.92252(14) 0.11013(18) 0.0421(5) Uani 1 1 d . . . . .
H51 H 0.330422 0.986726 0.109821 0.050 Uiso 1 1 calc R U . . .
C52 C 0.37942(18) 0.84305(13) 0.16797(15) 0.0297(4) Uani 1 1 d . . . . .
H52 H 0.414812 0.853736 0.207159 0.036 Uiso 1 1 calc R U . . .
C53 C 0.59734(13) 0.59824(11) 0.14284(11) 0.0149(3) Uani 1 1 d . . . . .
C54 C 0.67284(13) 0.67275(11) 0.08293(12) 0.0163(3) Uani 1 1 d . . . . .
C55 C 0.66811(16) 0.72627(13) -0.00897(13) 0.0250(4) Uani 1 1 d . . . . .
H55 H 0.618248 0.713972 -0.034784 0.030 Uiso 1 1 calc R U . . .
C56 C 0.73594(18) 0.79766(13) -0.06323(14) 0.0308(4) Uani 1 1 d . . . . .
H56 H 0.731873 0.833799 -0.125753 0.037 Uiso 1 1 calc R U . . .
C57 C 0.80917(16) 0.81639(13) -0.02688(15) 0.0307(4) Uani 1 1 d . . . . .
H57 H 0.856067 0.864557 -0.064586 0.037 Uiso 1 1 calc R U . . .
C58 C 0.81367(19) 0.76506(16) 0.06385(16) 0.0366(5) Uani 1 1 d . . . . .
H58 H 0.863506 0.777880 0.089342 0.044 Uiso 1 1 calc R U . . .
C59 C 0.74507(17) 0.69388(14) 0.11898(14) 0.0290(4) Uani 1 1 d . . . . .
H59 H 0.747956 0.659388 0.182229 0.035 Uiso 1 1 calc R U . . .
C61 C 0.61918(13) 0.51158(11) 0.12000(11) 0.0148(3) Uani 1 1 d . . . . .
C62 C 0.72436(13) 0.48908(11) 0.03327(11) 0.0151(3) Uani 1 1 d . . . . .
C63 C 0.71226(16) 0.49952(13) -0.05590(13) 0.0256(4) Uani 1 1 d . . . . .
H63 H 0.636781 0.518517 -0.061432 0.031 Uiso 1 1 calc R U . . .
C64 C 0.80949(19) 0.48241(15) -0.13680(14) 0.0331(4) Uani 1 1 d . . . . .
H64 H 0.800422 0.490153 -0.197617 0.040 Uiso 1 1 calc R U . . .
C65 C 0.91938(18) 0.45420(15) -0.12947(15) 0.0345(5) Uani 1 1 d . . . . .
H65 H 0.986003 0.443076 -0.185226 0.041 Uiso 1 1 calc R U . . .
C66 C 0.93222(16) 0.44220(17) -0.04112(17) 0.0365(5) Uani 1 1 d . . . . .
H66 H 1.007703 0.421400 -0.035547 0.044 Uiso 1 1 calc R U . . .
C67 C 0.83491(15) 0.46047(14) 0.04018(14) 0.0266(4) Uani 1 1 d . . . . .
H67 H 0.844460 0.453245 0.100683 0.032 Uiso 1 1 calc R U . . .

loop_
_atom_site_aniso_label
_atom_site_aniso_U_11
_atom_site_aniso_U_22
_atom_site_aniso_U_33
_atom_site_aniso_U_23
_atom_site_aniso_U_13
_atom_site_aniso_U_12
Si1 0.0131(2) 0.0137(2) 0.0148(2) -0.00496(15) -0.00013(16) -0.00550(15)
C1 0.0170(7) 0.0163(7) 0.0155(7) -0.0045(6) -0.0020(6) -0.0050(6)
C2 0.0224(8) 0.0353(10) 0.0223(9) -0.0063(7) -0.0048(7) -0.0137(7)
C3 0.0385(11) 0.0526(13) 0.0250(10) -0.0140(9) -0.0107(8) -0.0176(10)
C4 0.0362(11) 0.0468(12) 0.0166(8) -0.0092(8) -0.0022(8) -0.0129(9)
C5 0.0264(9) 0.0434(11) 0.0200(9) -0.0052(8) 0.0005(7) -0.0155(8)
C6 0.0234(8) 0.0312(9) 0.0197(8) -0.0059(7) -0.0021(7) -0.0148(7)
C7 0.0172(7) 0.0169(7) 0.0176(8) -0.0027(6) -0.0032(6) -0.0066(6)
C8 0.0252(9) 0.0396(11) 0.0266(9) -0.0145(8) -0.0078(8) 0.0051(8)
C9 0.0236(10) 0.0642(16) 0.0395(12) -0.0125(11) -0.0123(9) 0.0103(10)
C10 0.0330(11) 0.0614(15) 0.0412(12) -0.0003(11) -0.0230(10) -0.0112(10)
C11 0.0523(14) 0.0471(13) 0.0421(12) -0.0144(10) -0.0294(11) -0.0068(11)
C12 0.0332(10) 0.0323(10) 0.0294(10) -0.0149(8) -0.0126(8) -0.0010(8)
C13 0.0183(7) 0.0142(7) 0.0167(7) -0.0039(6) -0.0034(6) -0.0065(6)
C14 0.0147(7) 0.0129(7) 0.0206(8) -0.0041(6) -0.0022(6) -0.0036(6)
C15 0.0312(9) 0.0211(8) 0.0220(8) -0.0035(7) -0.0073(7) -0.0086(7)
C16 0.0379(10) 0.0207(8) 0.0223(9) 0.0019(7) -0.0048(8) -0.0115(8)
C17 0.0292(9) 0.0147(8) 0.0354(10) -0.0032(7) -0.0044(8) -0.0100(7)
C18 0.0323(10) 0.0206(8) 0.0324(10) -0.0080(7) -0.0090(8) -0.0109(7)
C19 0.0281(9) 0.0190(8) 0.0208(8) -0.0041(6) -0.0036(7) -0.0096(7)
C20 0.0173(7) 0.0127(7) 0.0172(7) -0.0047(6) -0.0032(6) -0.0039(6)
C21 0.0157(7) 0.0133(7) 0.0234(8) -0.0058(6) -0.0006(6) -0.0054(6)
C22 0.0297(10) 0.0249(9) 0.0280(9) -0.0058(7) -0.0085(8) 0.0002(7)
C23 0.0388(12) 0.0260(10) 0.0487(13) -0.0044(9) -0.0165(10) 0.0074(9)
C24 0.0289(10) 0.0187(9) 0.0620(15) -0.0143(9) -0.0060(10) 0.0020(8)
C25 0.0247(9) 0.0284(10) 0.0438(12) -0.0214(9) 0.0017(8) -0.0079(8)
C26 0.0211(8) 0.0226(8) 0.0278(9) -0.0112(7) -0.0027(7) -0.0059(7)
C27 0.0165(7) 0.0139(7) 0.0195(8) -0.0050(6) -0.0016(6) -0.0051(6)
C28 0.0229(9) 0.0152(8) 0.0383(10) -0.0139(7) 0.0086(8) -0.0057(7)
C29 0.0183(8) 0.0192(8) 0.0354(10) -0.0132(7) 0.0101(7) -0.0068(7)
C30 0.0139(7) 0.0148(7) 0.0190(8) -0.0056(6) -0.0002(6) -0.0044(6)
C31 0.0119(7) 0.0131(7) 0.0144(7) -0.0037(5) -0.0035(6) -0.0019(5)
C32 0.0128(7) 0.0127(7) 0.0134(7) -0.0036(5) -0.0021(6) -0.0031(5)
C33 0.0140(7) 0.0146(7) 0.0139(7) -0.0032(5) -0.0022(6) -0.0048(6)
C34 0.0132(7) 0.0175(7) 0.0181(8) -0.0071(6) 0.0021(6) -0.0039(6)
C35 0.0171(7) 0.0130(7) 0.0194(8) -0.0068(6) -0.0014(6) -0.0031(6)
C36 0.0133(7) 0.0126(7) 0.0135(7) -0.0032(5) -0.0030(6) -0.0031(5)
C41 0.0177(7) 0.0162(7) 0.0202(8) -0.0033(6) -0.0051(6) -0.0078(6)
C42 0.0283(9) 0.0231(9) 0.0311(10) -0.0061(7) -0.0139(8) -0.0007(7)
C43 0.0378(11) 0.0359(11) 0.0365(11) -0.0019(8) -0.0245(9) -0.0078(9)
C44 0.0442(12) 0.0462(12) 0.0283(10) -0.0092(9) -0.0169(9) -0.0171(10)
C45 0.0401(12) 0.0482(12) 0.0352(11) -0.0258(10) -0.0131(9) -0.0013(10)
C46 0.0272(9) 0.0330(10) 0.0302(10) -0.0162(8) -0.0135(8) 0.0027(7)
C47 0.0137(7) 0.0148(7) 0.0163(7) -0.0029(6) -0.0012(6) -0.0037(6)
C48 0.0266(9) 0.0207(8) 0.0218(8) -0.0053(6) -0.0080(7) -0.0046(7)
C49 0.0311(10) 0.0354(10) 0.0208(9) -0.0037(7) -0.0117(8) -0.0038(8)
C50 0.0388(11) 0.0254(9) 0.0301(10) 0.0029(8) -0.0149(9) 0.0020(8)
Si2 0.01257(19) 0.01100(19) 0.0157(2) -0.00366(15) -0.00254(16) -0.00338(15)
C51 0.0608(15) 0.0147(9) 0.0541(14) -0.0008(9) -0.0307(12) -0.0037(9)
C52 0.0384(11) 0.0163(8) 0.0407(11) -0.0033(7) -0.0212(9) -0.0064(7)
C53 0.0124(7) 0.0146(7) 0.0163(7) -0.0026(6) -0.0032(6) -0.0039(5)
C54 0.0136(7) 0.0132(7) 0.0185(8) -0.0054(6) -0.0004(6) -0.0025(6)
C55 0.0267(9) 0.0232(8) 0.0228(9) -0.0015(7) -0.0060(7) -0.0087(7)
C56 0.0350(10) 0.0209(9) 0.0241(9) 0.0032(7) -0.0023(8) -0.0077(7)
C57 0.0232(9) 0.0185(8) 0.0384(11) -0.0042(7) 0.0047(8) -0.0108(7)
C58 0.0333(11) 0.0392(11) 0.0423(12) -0.0039(9) -0.0102(9) -0.0237(9)
C59 0.0285(9) 0.0323(10) 0.0286(9) 0.0004(8) -0.0099(8) -0.0173(8)
C61 0.0115(7) 0.0156(7) 0.0155(7) -0.0019(6) -0.0029(6) -0.0040(5)
C62 0.0138(7) 0.0120(7) 0.0174(7) -0.0042(6) -0.0006(6) -0.0053(5)
C63 0.0258(9) 0.0287(9) 0.0241(9) -0.0093(7) -0.0091(7) -0.0031(7)
C64 0.0434(12) 0.0351(10) 0.0187(9) -0.0102(8) -0.0037(8) -0.0099(9)
C65 0.0285(10) 0.0379(11) 0.0314(10) -0.0220(9) 0.0121(8) -0.0147(8)
C66 0.0133(8) 0.0505(12) 0.0480(12) -0.0287(10) -0.0007(8) -0.0039(8)
C67 0.0168(8) 0.0381(10) 0.0270(9) -0.0156(8) -0.0048(7) -0.0029(7)

loop_
_atom_type_symbol
_atom_type_description
_atom_type_scat_dispersion_real
_atom_type_scat_dispersion_imag
_atom_type_scat_source
C C 0.0033 0.0016 'International Tables Vol C Tables 4.2.6.8 and 6.1.1.4'
H H 0.0000 0.0000 'International Tables Vol C Tables 4.2.6.8 and 6.1.1.4'
Si Si 0.0817 0.0704 'International Tables Vol C Tables 4.2.6.8 and 6.1.1.4'

loop_
_geom_angle_atom_site_label_1
_geom_angle_atom_site_label_2
_geom_angle_atom_site_label_3
_geom_angle
_geom_angle_site_symmetry_1
_geom_angle_site_symmetry_3
_geom_angle_publ_flag
C13 Si1 C33 103.87(7) . . ?
C13 Si1 C1 112.90(7) . . ?
C33 Si1 C1 108.91(7) . . ?
C13 Si1 C7 111.25(7) . . ?
C33 Si1 C7 111.87(7) . . ?
C1 Si1 C7 108.04(7) . . ?
C2 C1 C6 117.42(15) . . ?
C2 C1 Si1 120.85(12) . . ?
C6 C1 Si1 121.73(12) . . ?
C3 C2 C1 121.18(16) . . ?
C3 C2 H2 119.4 . . ?
C1 C2 H2 119.4 . . ?
C4 C3 C2 120.07(18) . . ?
C4 C3 H3 120.0 . . ?
C2 C3 H3 120.0 . . ?
C5 C4 C3 119.94(18) . . ?
C5 C4 H4 120.0 . . ?
C3 C4 H4 120.0 . . ?
C4 C5 C6 119.76(17) . . ?
C4 C5 H5 120.1 . . ?
C6 C5 H5 120.1 . . ?
C5 C6 C1 121.62(16) . . ?
C5 C6 H6 119.2 . . ?
C1 C6 H6 119.2 . . ?
C12 C7 C8 117.22(16) . . ?
C12 C7 Si1 121.15(13) . . ?
C8 C7 Si1 121.63(13) . . ?
C9 C8 C7 121.33(19) . . ?
C9 C8 H8 119.3 . . ?
C7 C8 H8 119.3 . . ?
C10 C9 C8 120.4(2) . . ?
C10 C9 H9 119.8 . . ?
C8 C9 H9 119.8 . . ?
C11 C10 C9 119.3(2) . . ?
C11 C10 H10 120.3 . . ?
C9 C10 H10 120.3 . . ?
C10 C11 C12 120.5(2) . . ?
C10 C11 H11 119.8 . . ?
C12 C11 H11 119.8 . . ?
C11 C12 C7 121.17(19) . . ?
C11 C12 H12 119.4 . . ?
C7 C12 H12 119.4 . . ?
C20 C13 C14 121.95(14) . . ?
C20 C13 Si1 120.32(11) . . ?
C14 C13 Si1 117.74(11) . . ?
C15 C14 C19 117.89(15) . . ?
C15 C14 C13 120.92(15) . . ?
C19 C14 C13 121.08(15) . . ?
C16 C15 C14 120.64(17) . . ?
C16 C15 H15 119.7 . . ?
C14 C15 H15 119.7 . . ?
C17 C16 C15 120.83(17) . . ?
C17 C16 H16 119.6 . . ?
C15 C16 H16 119.6 . . ?
C16 C17 C18 119.24(16) . . ?
C16 C17 H17 120.4 . . ?
C18 C17 H17 120.4 . . ?
C17 C18 C19 120.24(17) . . ?
C17 C18 H18 119.9 . . ?
C19 C18 H18 119.9 . . ?
C18 C19 C14 121.15(16) . . ?
C18 C19 H19 119.4 . . ?
C14 C19 H19 119.4 . . ?
C13 C20 C27 125.79(14) . . ?
C13 C20 C21 118.07(13) . . ?
C27 C20 C21 116.01(13) . . ?
C22 C21 C26 118.48(16) . . ?
C22 C21 C20 118.60(15) . . ?
C26 C21 C20 122.91(15) . . ?
C21 C22 C23 120.92(19) . . ?
C21 C22 H22 119.5 . . ?
C23 C22 H22 119.5 . . ?
C24 C23 C22 120.2(2) . . ?
C24 C23 H23 119.9 . . ?
C22 C23 H23 119.9 . . ?
C25 C24 C23 119.54(18) . . ?
C25 C24 H24 120.2 . . ?
C23 C24 H24 120.2 . . ?
C24 C25 C26 120.76(19) . . ?
C24 C25 H25 119.6 . . ?
C26 C25 H25 119.6 . . ?
C25 C26 C21 120.03(18) . . ?
C25 C26 H26 120.0 . . ?
C21 C26 H26 120.0 . . ?
C28 C27 C32 117.15(14) . . ?
C28 C27 C20 117.52(14) . . ?
C32 C27 C20 125.31(14) . . ?
C27 C28 C29 122.94(15) . . ?
C27 C28 H28 118.5 . . ?
C29 C28 H28 118.5 . . ?
C30 C29 C28 122.58(16) . . ?
C30 C29 H29 118.7 . . ?
C28 C29 H29 118.7 . . ?
C29 C30 C31 117.29(14) . . ?
C29 C30 C61 117.22(14) . . ?
C31 C30 C61 125.49(13) . . ?
C36 C31 C32 118.96(13) . . ?
C36 C31 C30 121.04(13) . . ?
C32 C31 C30 120.00(13) . . ?
C33 C32 C31 118.77(13) . . ?
C33 C32 C27 121.37(13) . . ?
C31 C32 C27 119.85(13) . . ?
C34 C33 C32 120.03(13) . . ?
C34 C33 Si1 117.65(11) . . ?
C32 C33 Si1 122.28(11) . . ?
C33 C34 C35 121.15(14) . . ?
C33 C34 H34 119.4 . . ?
C35 C34 H34 119.4 . . ?
C36 C35 C34 120.82(14) . . ?
C36 C35 H35 119.6 . . ?
C34 C35 H35 119.6 . . ?
C35 C36 C31 120.15(13) . . ?
C35 C36 Si2 117.32(11) . . ?
C31 C36 Si2 122.46(11) . . ?
C46 C41 C42 117.15(16) . . ?
C46 C41 Si2 123.07(13) . . ?
C42 C41 Si2 119.53(13) . . ?
C43 C42 C41 121.32(18) . . ?
C43 C42 H42 119.3 . . ?
C41 C42 H42 119.3 . . ?
C44 C43 C42 120.33(18) . . ?
C44 C43 H43 119.8 . . ?
C42 C43 H43 119.8 . . ?
C43 C44 C45 119.77(18) . . ?
C43 C44 H44 120.1 . . ?
C45 C44 H44 120.1 . . ?
C44 C45 C46 119.9(2) . . ?
C44 C45 H45 120.1 . . ?
C46 C45 H45 120.1 . . ?
C45 C46 C41 121.56(18) . . ?
C45 C46 H46 119.2 . . ?
C41 C46 H46 119.2 . . ?
C52 C47 C48 117.67(15) . . ?
C52 C47 Si2 123.49(13) . . ?
C48 C47 Si2 118.54(12) . . ?
C49 C48 C47 121.21(16) . . ?
C49 C48 H48 119.4 . . ?
C47 C48 H48 119.4 . . ?
C50 C49 C48 120.02(18) . . ?
C50 C49 H49 120.0 . . ?
C48 C49 H49 120.0 . . ?
C51 C50 C49 119.75(17) . . ?
C51 C50 H50 120.1 . . ?
C49 C50 H50 120.1 . . ?
C53 Si2 C36 103.77(7) . . ?
C53 Si2 C47 106.16(7) . . ?
C36 Si2 C47 110.26(7) . . ?
C53 Si2 C41 114.14(7) . . ?
C36 Si2 C41 109.14(7) . . ?
C47 Si2 C41 112.94(7) . . ?
C50 C51 C52 120.08(18) . . ?
C50 C51 H51 120.0 . . ?
C52 C51 H51 120.0 . . ?
C51 C52 C47 121.27(18) . . ?
C51 C52 H52 119.4 . . ?
C47 C52 H52 119.4 . . ?
C61 C53 C54 121.87(14) . . ?
C61 C53 Si2 120.43(11) . . ?
C54 C53 Si2 116.80(11) . . ?
C59 C54 C55 118.15(15) . . ?
C59 C54 C53 121.12(15) . . ?
C55 C54 C53 120.65(15) . . ?
C56 C55 C54 120.47(17) . . ?
C56 C55 H55 119.8 . . ?
C54 C55 H55 119.8 . . ?
C57 C56 C55 120.54(18) . . ?
C57 C56 H56 119.7 . . ?
C55 C56 H56 119.7 . . ?
C58 C57 C56 119.59(16) . . ?
C58 C57 H57 120.2 . . ?
C56 C57 H57 120.2 . . ?
C57 C58 C59 120.11(18) . . ?
C57 C58 H58 119.9 . . ?
C59 C58 H58 119.9 . . ?
C54 C59 C58 121.12(18) . . ?
C54 C59 H59 119.4 . . ?
C58 C59 H59 119.4 . . ?
C53 C61 C30 125.78(14) . . ?
C53 C61 C62 118.69(13) . . ?
C30 C61 C62 115.53(13) . . ?
C67 C62 C63 118.97(16) . . ?
C67 C62 C61 120.63(15) . . ?
C63 C62 C61 120.38(14) . . ?
C64 C63 C62 120.44(17) . . ?
C64 C63 H63 119.8 . . ?
C62 C63 H63 119.8 . . ?
C65 C64 C63 120.29(18) . . ?
C65 C64 H64 119.9 . . ?
C63 C64 H64 119.9 . . ?
C66 C65 C64 119.75(17) . . ?
C66 C65 H65 120.1 . . ?
C64 C65 H65 120.1 . . ?
C65 C66 C67 120.21(18) . . ?
C65 C66 H66 119.9 . . ?
C67 C66 H66 119.9 . . ?
C62 C67 C66 120.33(18) . . ?
C62 C67 H67 119.8 . . ?
C66 C67 H67 119.8 . . ?

loop_
_geom_bond_atom_site_label_1
_geom_bond_atom_site_label_2
_geom_bond_distance
_geom_bond_site_symmetry_2
_geom_bond_publ_flag
Si1 C13 1.8596(16) . ?
Si1 C33 1.8615(15) . ?
Si1 C1 1.8752(16) . ?
Si1 C7 1.8757(17) . ?
C1 C2 1.397(2) . ?
C1 C6 1.398(2) . ?
C2 C3 1.389(3) . ?
C2 H2 0.9500 . ?
C3 C4 1.385(3) . ?
C3 H3 0.9500 . ?
C4 C5 1.381(3) . ?
C4 H4 0.9500 . ?
C5 C6 1.388(3) . ?
C5 H5 0.9500 . ?
C6 H6 0.9500 . ?
C7 C12 1.390(2) . ?
C7 C8 1.391(2) . ?
C8 C9 1.383(3) . ?
C8 H8 0.9500 . ?
C9 C10 1.373(3) . ?
C9 H9 0.9500 . ?
C10 C11 1.370(4) . ?
C10 H10 0.9500 . ?
C11 C12 1.388(3) . ?
C11 H11 0.9500 . ?
C12 H12 0.9500 . ?
C13 C20 1.359(2) . ?
C13 C14 1.497(2) . ?
C14 C15 1.396(2) . ?
C14 C19 1.397(2) . ?
C15 C16 1.390(2) . ?
C15 H15 0.9500 . ?
C16 C17 1.381(3) . ?
C16 H16 0.9500 . ?
C17 C18 1.383(3) . ?
C17 H17 0.9500 . ?
C18 C19 1.391(2) . ?
C18 H18 0.9500 . ?
C19 H19 0.9500 . ?
C20 C27 1.498(2) . ?
C20 C21 1.507(2) . ?
C21 C22 1.388(3) . ?
C21 C26 1.400(2) . ?
C22 C23 1.391(3) . ?
C22 H22 0.9500 . ?
C23 C24 1.380(3) . ?
C23 H23 0.9500 . ?
C24 C25 1.378(3) . ?
C24 H24 0.9500 . ?
C25 C26 1.394(3) . ?
C25 H25 0.9500 . ?
C26 H26 0.9500 . ?
C27 C28 1.374(2) . ?
C27 C32 1.453(2) . ?
C28 C29 1.405(2) . ?
C28 H28 0.9500 . ?
C29 C30 1.378(2) . ?
C29 H29 0.9500 . ?
C30 C31 1.449(2) . ?
C30 C61 1.495(2) . ?
C31 C36 1.429(2) . ?
C31 C32 1.445(2) . ?
C32 C33 1.426(2) . ?
C33 C34 1.386(2) . ?
C34 C35 1.399(2) . ?
C34 H34 0.9500 . ?
C35 C36 1.382(2) . ?
C35 H35 0.9500 . ?
C36 Si2 1.8646(15) . ?
C41 C46 1.392(2) . ?
C41 C42 1.399(2) . ?
C41 Si2 1.8721(17) . ?
C42 C43 1.387(3) . ?
C42 H42 0.9500 . ?
C43 C44 1.373(3) . ?
C43 H43 0.9500 . ?
C44 C45 1.380(3) . ?
C44 H44 0.9500 . ?
C45 C46 1.391(3) . ?
C45 H45 0.9500 . ?
C46 H46 0.9500 . ?
C47 C52 1.393(2) . ?
C47 C48 1.399(2) . ?
C47 Si2 1.8711(16) . ?
C48 C49 1.388(3) . ?
C48 H48 0.9500 . ?
C49 C50 1.384(3) . ?
C49 H49 0.9500 . ?
C50 C51 1.381(3) . ?
C50 H50 0.9500 . ?
Si2 C53 1.8558(16) . ?
C51 C52 1.390(3) . ?
C51 H51 0.9500 . ?
C52 H52 0.9500 . ?
C53 C61 1.352(2) . ?
C53 C54 1.495(2) . ?
C54 C59 1.387(2) . ?
C54 C55 1.393(2) . ?
C55 C56 1.392(2) . ?
C55 H55 0.9500 . ?
C56 C57 1.383(3) . ?
C56 H56 0.9500 . ?
C57 C58 1.370(3) . ?
C57 H57 0.9500 . ?
C58 C59 1.397(3) . ?
C58 H58 0.9500 . ?
C59 H59 0.9500 . ?
C61 C62 1.504(2) . ?
C62 C67 1.384(2) . ?
C62 C63 1.389(2) . ?
C63 C64 1.385(3) . ?
C63 H63 0.9500 . ?
C64 C65 1.379(3) . ?
C64 H64 0.9500 . ?
C65 C66 1.376(3) . ?
C65 H65 0.9500 . ?
C66 C67 1.393(3) . ?
C66 H66 0.9500 . ?
C67 H67 0.9500 . ?

loop_
_geom_torsion_atom_site_label_1
_geom_torsion_atom_site_label_2
_geom_torsion_atom_site_label_3
_geom_torsion_atom_site_label_4
_geom_torsion
_geom_torsion_site_symmetry_1
_geom_torsion_site_symmetry_2
_geom_torsion_site_symmetry_3
_geom_torsion_site_symmetry_4
_geom_torsion_publ_flag
C13 Si1 C1 C2 90.20(15) . . . . ?
C33 Si1 C1 C2 -24.62(16) . . . . ?
C7 Si1 C1 C2 -146.34(14) . . . . ?
C13 Si1 C1 C6 -89.32(15) . . . . ?
C33 Si1 C1 C6 155.86(14) . . . . ?
C7 Si1 C1 C6 34.15(16) . . . . ?
C6 C1 C2 C3 -1.3(3) . . . . ?
Si1 C1 C2 C3 179.18(16) . . . . ?
C1 C2 C3 C4 0.6(3) . . . . ?
C2 C3 C4 C5 0.5(3) . . . . ?
C3 C4 C5 C6 -1.0(3) . . . . ?
C4 C5 C6 C1 0.3(3) . . . . ?
C2 C1 C6 C5 0.8(3) . . . . ?
Si1 C1 C6 C5 -179.65(15) . . . . ?
C13 Si1 C7 C12 -23.65(16) . . . . ?
C33 Si1 C7 C12 92.03(15) . . . . ?
C1 Si1 C7 C12 -148.10(14) . . . . ?
C13 Si1 C7 C8 155.91(15) . . . . ?
C33 Si1 C7 C8 -88.42(16) . . . . ?
C1 Si1 C7 C8 31.45(17) . . . . ?
C12 C7 C8 C9 2.1(3) . . . . ?
Si1 C7 C8 C9 -177.50(18) . . . . ?
C7 C8 C9 C10 -1.4(4) . . . . ?
C8 C9 C10 C11 -0.3(4) . . . . ?
C9 C10 C11 C12 1.3(4) . . . . ?
C10 C11 C12 C7 -0.6(3) . . . . ?
C8 C7 C12 C11 -1.1(3) . . . . ?
Si1 C7 C12 C11 178.51(17) . . . . ?
C33 Si1 C13 C20 -6.82(15) . . . . ?
C1 Si1 C13 C20 -124.63(13) . . . . ?
C7 Si1 C13 C20 113.70(14) . . . . ?
C33 Si1 C13 C14 173.42(12) . . . . ?
C1 Si1 C13 C14 55.60(14) . . . . ?
C7 Si1 C13 C14 -66.06(14) . . . . ?
C20 C13 C14 C15 113.86(19) . . . . ?
Si1 C13 C14 C15 -66.38(19) . . . . ?
C20 C13 C14 C19 -70.0(2) . . . . ?
Si1 C13 C14 C19 109.80(16) . . . . ?
C19 C14 C15 C16 1.0(3) . . . . ?
C13 C14 C15 C16 177.33(16) . . . . ?
C14 C15 C16 C17 -1.0(3) . . . . ?
C15 C16 C17 C18 0.4(3) . . . . ?
C16 C17 C18 C19 0.1(3) . . . . ?
C17 C18 C19 C14 -0.1(3) . . . . ?
C15 C14 C19 C18 -0.5(3) . . . . ?
C13 C14 C19 C18 -176.82(16) . . . . ?
C14 C13 C20 C27 178.63(15) . . . . ?
Si1 C13 C20 C27 -1.1(2) . . . . ?
C14 C13 C20 C21 -5.7(2) . . . . ?
Si1 C13 C20 C21 174.55(12) . . . . ?
C13 C20 C21 C22 -74.6(2) . . . . ?
C27 C20 C21 C22 101.46(18) . . . . ?
C13 C20 C21 C26 104.08(19) . . . . ?
C27 C20 C21 C26 -79.8(2) . . . . ?
C26 C21 C22 C23 -1.5(3) . . . . ?
C20 C21 C22 C23 177.30(18) . . . . ?
C21 C22 C23 C24 0.7(3) . . . . ?
C22 C23 C24 C25 0.5(3) . . . . ?
C23 C24 C25 C26 -0.9(3) . . . . ?
C24 C25 C26 C21 0.1(3) . . . . ?
C22 C21 C26 C25 1.1(2) . . . . ?
C20 C21 C26 C25 -177.62(15) . . . . ?
C13 C20 C27 C28 -173.36(18) . . . . ?
C21 C20 C27 C28 10.9(2) . . . . ?
C13 C20 C27 C32 8.6(3) . . . . ?
C21 C20 C27 C32 -167.15(15) . . . . ?
C32 C27 C28 C29 -0.3(3) . . . . ?
C20 C27 C28 C29 -178.51(18) . . . . ?
C27 C28 C29 C30 3.1(3) . . . . ?
C28 C29 C30 C31 -1.8(3) . . . . ?
C28 C29 C30 C61 177.95(18) . . . . ?
C29 C30 C31 C36 177.96(16) . . . . ?
C61 C30 C31 C36 -1.7(2) . . . . ?
C29 C30 C31 C32 -2.2(2) . . . . ?
C61 C30 C31 C32 178.17(14) . . . . ?
C36 C31 C32 C33 4.1(2) . . . . ?
C30 C31 C32 C33 -175.81(14) . . . . ?
C36 C31 C32 C27 -175.27(14) . . . . ?
C30 C31 C32 C27 4.8(2) . . . . ?
C28 C27 C32 C33 177.11(16) . . . . ?
C20 C27 C32 C33 -4.8(2) . . . . ?
C28 C27 C32 C31 -3.6(2) . . . . ?
C20 C27 C32 C31 174.50(14) . . . . ?
C31 C32 C33 C34 -2.2(2) . . . . ?
C27 C32 C33 C34 177.18(15) . . . . ?
C31 C32 C33 Si1 175.37(11) . . . . ?
C27 C32 C33 Si1 -5.3(2) . . . . ?
C13 Si1 C33 C34 -172.34(12) . . . . ?
C1 Si1 C33 C34 -51.79(14) . . . . ?
C7 Si1 C33 C34 67.56(14) . . . . ?
C13 Si1 C33 C32 10.06(15) . . . . ?
C1 Si1 C33 C32 130.61(13) . . . . ?
C7 Si1 C33 C32 -110.03(13) . . . . ?
C32 C33 C34 C35 -0.7(2) . . . . ?
Si1 C33 C34 C35 -178.32(13) . . . . ?
C33 C34 C35 C36 1.6(3) . . . . ?
C34 C35 C36 C31 0.4(2) . . . . ?
C34 C35 C36 Si2 -176.47(12) . . . . ?
C32 C31 C36 C35 -3.3(2) . . . . ?
C30 C31 C36 C35 176.64(15) . . . . ?
C32 C31 C36 Si2 173.49(11) . . . . ?
C30 C31 C36 Si2 -6.6(2) . . . . ?
C46 C41 C42 C43 0.1(3) . . . . ?
Si2 C41 C42 C43 -174.36(15) . . . . ?
C41 C42 C43 C44 -1.0(3) . . . . ?
C42 C43 C44 C45 0.9(3) . . . . ?
C43 C44 C45 C46 0.1(3) . . . . ?
C44 C45 C46 C41 -1.0(3) . . . . ?
C42 C41 C46 C45 0.9(3) . . . . ?
Si2 C41 C46 C45 175.16(16) . . . . ?
C52 C47 C48 C49 -0.6(3) . . . . ?
Si2 C47 C48 C49 -174.54(14) . . . . ?
C47 C48 C49 C50 0.1(3) . . . . ?
C48 C49 C50 C51 0.6(3) . . . . ?
C35 C36 Si2 C53 -176.69(12) . . . . ?
C31 C36 Si2 C53 6.49(14) . . . . ?
C35 C36 Si2 C47 -63.36(14) . . . . ?
C31 C36 Si2 C47 119.82(13) . . . . ?
C35 C36 Si2 C41 61.25(14) . . . . ?
C31 C36 Si2 C41 -115.58(13) . . . . ?
C52 C47 Si2 C53 -98.56(16) . . . . ?
C48 C47 Si2 C53 75.00(14) . . . . ?
C52 C47 Si2 C36 149.65(15) . . . . ?
C48 C47 Si2 C36 -36.79(15) . . . . ?
C52 C47 Si2 C41 27.25(17) . . . . ?
C48 C47 Si2 C41 -159.19(13) . . . . ?
C46 C41 Si2 C53 148.85(14) . . . . ?
C42 C41 Si2 C53 -37.03(16) . . . . ?
C46 C41 Si2 C36 -95.57(16) . . . . ?
C42 C41 Si2 C36 78.55(15) . . . . ?
C46 C41 Si2 C47 27.45(17) . . . . ?
C42 C41 Si2 C47 -158.43(13) . . . . ?
C49 C50 C51 C52 -0.8(4) . . . . ?
C50 C51 C52 C47 0.3(4) . . . . ?
C48 C47 C52 C51 0.4(3) . . . . ?
Si2 C47 C52 C51 174.01(17) . . . . ?
C36 Si2 C53 C61 1.35(15) . . . . ?
C47 Si2 C53 C61 -114.90(13) . . . . ?
C41 Si2 C53 C61 120.03(13) . . . . ?
C36 Si2 C53 C54 170.69(11) . . . . ?
C47 Si2 C53 C54 54.44(13) . . . . ?
C41 Si2 C53 C54 -70.63(13) . . . . ?
C61 C53 C54 C59 -109.71(19) . . . . ?
Si2 C53 C54 C59 81.12(18) . . . . ?
C61 C53 C54 C55 73.5(2) . . . . ?
Si2 C53 C54 C55 -95.70(17) . . . . ?
C59 C54 C55 C56 1.1(3) . . . . ?
C53 C54 C55 C56 178.03(16) . . . . ?
C54 C55 C56 C57 0.1(3) . . . . ?
C55 C56 C57 C58 -0.9(3) . . . . ?
C56 C57 C58 C59 0.3(3) . . . . ?
C55 C54 C59 C58 -1.7(3) . . . . ?
C53 C54 C59 C58 -178.55(18) . . . . ?
C57 C58 C59 C54 0.9(3) . . . . ?
C54 C53 C61 C30 -178.26(14) . . . . ?
Si2 C53 C61 C30 -9.5(2) . . . . ?
C54 C53 C61 C62 1.6(2) . . . . ?
Si2 C53 C61 C62 170.40(11) . . . . ?
C29 C30 C61 C53 -168.77(17) . . . . ?
C31 C30 C61 C53 10.9(3) . . . . ?
C29 C30 C61 C62 11.4(2) . . . . ?
C31 C30 C61 C62 -168.96(15) . . . . ?
C53 C61 C62 C67 77.8(2) . . . . ?
C30 C61 C62 C67 -102.28(18) . . . . ?
C53 C61 C62 C63 -100.25(19) . . . . ?
C30 C61 C62 C63 79.63(19) . . . . ?
C67 C62 C63 C64 -0.6(3) . . . . ?
C61 C62 C63 C64 177.53(16) . . . . ?
C62 C63 C64 C65 0.4(3) . . . . ?
C63 C64 C65 C66 0.6(3) . . . . ?
C64 C65 C66 C67 -1.4(3) . . . . ?
C63 C62 C67 C66 -0.2(3) . . . . ?
C61 C62 C67 C66 -178.32(17) . . . . ?
C65 C66 C67 C62 1.2(3) . . . . ?
